data_7721072
loop_
_publ_author_name
'Shinziya, Hazeena'
'Das, Avijit Kumar'
'Suresh, Sahana'
'Brand\~ao, Paula'
'Saha, Urmila'
'Karan, Gouri'
'Choudhury, Sujata Maiti'
'Dolai, Malay'

_publ_section_title
;
 Crystallographic and Theoretical Insights into a Fluorogenic Turn-On
 Probe for Selective Fe&#x00B3;&#x207A; Detection with Biomolecular
 Binding and In Vitro Anticancer Studies
;
_journal_name_full 'Dalton Transactions'
_journal_paper_doi 10.1039/D6DT01146B
_journal_year 2026
_chemical_formula_sum 'C16 H14 N2 O4'
_chemical_formula_weight 298.29
_space_group_crystal_system monoclinic
_space_group_IT_number 14
_space_group_name_Hall '-P 2yn'
_space_group_name_H-M_alt 'P 1 21/n 1'
_atom_sites_solution_hydrogens mixed
_audit_creation_method SHELXL-2018/3
_audit_update_record
;
2025-12-22 deposited with the CCDC.	2026-06-02 downloaded from the CCDC.
;
_cell_angle_alpha 90
_cell_angle_beta 93.512(2)
_cell_angle_gamma 90
_cell_formula_units_Z 4
_cell_length_a 4.4771(2)
_cell_length_b 23.9266(13)
_cell_length_c 13.2809(7)
_cell_measurement_reflns_used 240
_cell_measurement_temperature 150(2)
_cell_measurement_theta_max 2.981
_cell_measurement_theta_min 2.981
_cell_volume 1420.00(12)
_computing_structure_refinement 'SHELXL-2018/3 (Sheldrick, 2018)'
_computing_structure_solution 'SHELXT 2018/2 (Sheldrick, 2018)'
_diffrn_ambient_temperature 150(2)
_diffrn_measured_fraction_theta_full 0.993
_diffrn_measured_fraction_theta_max 0.988
_diffrn_measurement_device_type 'Bruker APEX-II CCD'
_diffrn_measurement_method '\f and \w scans'
_diffrn_radiation_monochromator graphite
_diffrn_radiation_source 'fine-focus sealed tube'
_diffrn_radiation_type MoK\a
_diffrn_radiation_wavelength 0.71073
_diffrn_reflns_av_R_equivalents 0.0416
_diffrn_reflns_av_unetI/netI 0.0175
_diffrn_reflns_Laue_measured_fraction_full 0.993
_diffrn_reflns_Laue_measured_fraction_max 0.988
_diffrn_reflns_limit_h_max 5
_diffrn_reflns_limit_h_min -5
_diffrn_reflns_limit_k_max 28
_diffrn_reflns_limit_k_min -28
_diffrn_reflns_limit_l_max 15
_diffrn_reflns_limit_l_min -15
_diffrn_reflns_number 32883
_diffrn_reflns_point_group_measured_fraction_full 0.993
_diffrn_reflns_point_group_measured_fraction_max 0.988
_diffrn_reflns_theta_full 25.242
_diffrn_reflns_theta_max 25.407
_diffrn_reflns_theta_min 2.981
_exptl_absorpt_coefficient_mu 0.102
_exptl_absorpt_correction_T_max 0.997
_exptl_absorpt_correction_T_min 0.988
_exptl_absorpt_correction_type empirical
_exptl_absorpt_process_details SADABS
_exptl_crystal_colour Yellow
_exptl_crystal_density_diffrn 1.395
_exptl_crystal_description 'Block shape'
_exptl_crystal_F_000 624
_exptl_crystal_size_max 0.220
_exptl_crystal_size_mid 0.100
_exptl_crystal_size_min 0.030
_refine_diff_density_max 0.246
_refine_diff_density_min -0.248
_refine_diff_density_rms 0.055
_refine_ls_extinction_method none
_refine_ls_goodness_of_fit_ref 1.158
_refine_ls_hydrogen_treatment mixed
_refine_ls_matrix_type full
_refine_ls_number_parameters 215
_refine_ls_number_reflns 2620
_refine_ls_number_restraints 0
_refine_ls_restrained_S_all 1.158
_refine_ls_R_factor_all 0.0710
_refine_ls_R_factor_gt 0.0619
_refine_ls_shift/su_max 0.000
_refine_ls_shift/su_mean 0.000
_refine_ls_structure_factor_coef Fsqd
_refine_ls_weighting_details 'w=1/[\s^2^(Fo^2^)+(0.0592P)^2^+2.0430P] where P=(Fo^2^+2Fc^2^)/3'
_refine_ls_weighting_scheme calc
_refine_ls_wR_factor_gt 0.1610
_refine_ls_wR_factor_ref 0.1678
_reflns_Friedel_coverage 0.000
_reflns_number_gt 2255
_reflns_number_total 2620
_reflns_threshold_expression 'I > 2\s(I)'
_cod_data_source_file d6dt01146b2.cif
_cod_data_source_block MKL7
_cod_depositor_comments
;
The following automatic conversions were performed:

data item '_exptl_absorpt_correction_type' value 'Empirical' was
changed to 'empirical' in accordance with the
/home/data/users/saulius/crontab/automatic-downloads/rss-feeds/RSC/lib/dictionaries/cif_core.dic
dictionary named 'cif_core.dic' version 2.4.2 last updated on
2011-04-26.

Automatic conversion script
Id: cif_fix_values 8170 2020-07-09 18:12:32Z antanas 
;
_cod_original_sg_symbol_H-M 'P 21/n'
_cod_database_code 7721072
_shelx_shelxl_version_number 2018/3
_shelx_space_group_comment
;
The symmetry employed for this shelxl refinement is uniquely defined
by the following loop, which should always be used as a source of
symmetry information in preference to the above space-group names.
They are only intended as comments.
;

loop_
_space_group_symop_operation_xyz
'x, y, z'
'-x+1/2, y+1/2, -z+1/2'
'-x, -y, -z'
'x-1/2, -y-1/2, z-1/2'

loop_
_atom_site_label
_atom_site_type_symbol
_atom_site_fract_x
_atom_site_fract_y
_atom_site_fract_z
_atom_site_U_iso_or_equiv
_atom_site_adp_type
_atom_site_occupancy
_atom_site_site_symmetry_order
_atom_site_calc_flag
_atom_site_refinement_flags_posn
_atom_site_refinement_flags_adp
_atom_site_refinement_flags_occupancy
_atom_site_disorder_assembly
_atom_site_disorder_group
O1 O -0.0808(4) 0.19914(8) 0.24022(14) 0.0309(5) Uani 1 1 d . . . . .
O2 O 0.2781(4) 0.23454(9) 0.47846(13) 0.0330(5) Uani 1 1 d . . . . .
O3 O 0.8257(5) 0.35997(9) 0.50346(15) 0.0413(6) Uani 1 1 d . . . . .
H3A H 0.700(10) 0.332(2) 0.471(4) 0.083(14) Uiso 1 1 d . . . . .
N1 N 0.3527(5) 0.26688(9) 0.32030(17) 0.0248(5) Uani 1 1 d . . . . .
H2A H 0.314(7) 0.2634(12) 0.253(3) 0.032(8) Uiso 1 1 d . . . . .
N2 N 0.5569(5) 0.30571(9) 0.35774(16) 0.0255(5) Uani 1 1 d . . . . .
C1 C -0.2827(6) 0.15746(13) 0.2188(2) 0.0359(7) Uani 1 1 d . . . . .
H1 H -0.379391 0.150958 0.154144 0.043 Uiso 1 1 calc R U . . .
C2 C -0.3262(6) 0.12689(12) 0.3013(2) 0.0356(7) Uani 1 1 d . . . . .
H2 H -0.454772 0.095511 0.305672 0.043 Uiso 1 1 calc R U . . .
C3 C -0.1428(6) 0.15065(12) 0.3806(2) 0.0315(6) Uani 1 1 d . . . . .
H3 H -0.124922 0.138365 0.448694 0.038 Uiso 1 1 calc R U . . .
C4 C 0.0015(5) 0.19401(11) 0.34100(19) 0.0250(6) Uani 1 1 d . . . . .
C5 C 0.2208(5) 0.23344(11) 0.38585(19) 0.0247(6) Uani 1 1 d . . . . .
C6 C 0.6736(5) 0.33809(11) 0.29401(19) 0.0255(6) Uani 1 1 d . . . . .
H6 H 0.621980 0.333748 0.223997 0.031 Uiso 1 1 calc R U . . .
C7 C 0.8837(6) 0.38128(11) 0.3279(2) 0.0264(6) Uani 1 1 d . . . . .
C8 C 0.9459(6) 0.39052(12) 0.4305(2) 0.0337(7) Uani 1 1 d . . . . .
C9 C 1.1386(8) 0.43406(14) 0.4645(3) 0.0507(9) Uani 1 1 d . . . . .
H9 H 1.181102 0.439380 0.534822 0.061 Uiso 1 1 calc R U . . .
C10 C 1.2631(8) 0.46827(14) 0.3980(3) 0.0506(9) Uani 1 1 d . . . . .
H10 H 1.388335 0.497953 0.422564 0.061 Uiso 1 1 calc R U . . .
C11 C 1.2119(6) 0.46101(12) 0.2927(3) 0.0380(7) Uani 1 1 d . . . . .
C12 C 1.3460(7) 0.49709(14) 0.2237(3) 0.0489(9) Uani 1 1 d . . . . .
H12 H 1.470540 0.526799 0.248542 0.059 Uiso 1 1 calc R U . . .
C13 C 1.2987(8) 0.48973(15) 0.1226(3) 0.0527(10) Uani 1 1 d . . . . .
H13 H 1.386825 0.514479 0.076953 0.063 Uiso 1 1 calc R U . . .
C14 C 1.1190(9) 0.44534(15) 0.0861(3) 0.0521(9) Uani 1 1 d . . . . .
H14 H 1.088461 0.440062 0.015312 0.062 Uiso 1 1 calc R U . . .
C15 C 0.9861(7) 0.40933(13) 0.1501(2) 0.0396(7) Uani 1 1 d . . . . .
H15 H 0.867203 0.379335 0.123243 0.048 Uiso 1 1 calc R U . . .
C16 C 1.0252(6) 0.41659(11) 0.2564(2) 0.0306(6) Uani 1 1 d . . . . .
O100 O -0.1943(5) 0.22608(10) 0.60792(15) 0.0349(5) Uani 1 1 d . . . . .
H10A H -0.058(9) 0.2310(14) 0.570(3) 0.041(10) Uiso 1 1 d . . . . .
H10B H -0.346(10) 0.2299(15) 0.576(3) 0.050(11) Uiso 1 1 d . . . . .

loop_
_atom_site_aniso_label
_atom_site_aniso_U_11
_atom_site_aniso_U_22
_atom_site_aniso_U_33
_atom_site_aniso_U_23
_atom_site_aniso_U_13
_atom_site_aniso_U_12
O1 0.0296(10) 0.0407(11) 0.0219(9) -0.0026(8) -0.0022(7) -0.0033(8)
O2 0.0257(10) 0.0552(13) 0.0182(9) -0.0015(8) 0.0018(7) -0.0042(9)
O3 0.0514(13) 0.0435(13) 0.0273(11) 0.0052(9) -0.0112(9) -0.0133(10)
N1 0.0225(11) 0.0320(12) 0.0198(11) -0.0028(9) 0.0003(8) -0.0026(9)
N2 0.0219(10) 0.0300(12) 0.0241(11) -0.0036(9) -0.0021(9) -0.0009(9)
C1 0.0294(14) 0.0394(17) 0.0383(16) -0.0144(13) -0.0044(12) -0.0001(12)
C2 0.0298(14) 0.0324(15) 0.0450(17) -0.0081(13) 0.0043(13) -0.0050(12)
C3 0.0277(13) 0.0363(15) 0.0311(14) 0.0019(12) 0.0054(11) -0.0003(11)
C4 0.0197(12) 0.0347(14) 0.0210(12) -0.0018(11) 0.0030(10) 0.0037(10)
C5 0.0178(12) 0.0345(14) 0.0218(13) -0.0022(11) 0.0023(10) 0.0039(10)
C6 0.0220(12) 0.0312(14) 0.0232(13) -0.0007(11) -0.0004(10) 0.0039(10)
C7 0.0217(12) 0.0289(14) 0.0280(14) 0.0008(11) -0.0020(10) 0.0040(10)
C8 0.0343(15) 0.0325(15) 0.0328(15) 0.0063(12) -0.0095(12) -0.0024(12)
C9 0.060(2) 0.0446(19) 0.0437(19) 0.0076(15) -0.0262(16) -0.0175(16)
C10 0.0487(19) 0.0417(19) 0.058(2) 0.0078(16) -0.0208(17) -0.0177(15)
C11 0.0261(14) 0.0328(15) 0.0544(19) 0.0103(14) -0.0025(13) 0.0007(12)
C12 0.0340(16) 0.0344(17) 0.079(3) 0.0120(17) 0.0115(16) 0.0023(13)
C13 0.055(2) 0.0393(18) 0.068(3) 0.0107(17) 0.0324(19) 0.0071(16)
C14 0.066(2) 0.0435(19) 0.050(2) 0.0048(16) 0.0297(18) 0.0129(17)
C15 0.0469(18) 0.0345(16) 0.0389(17) -0.0001(13) 0.0145(14) 0.0078(13)
C16 0.0226(13) 0.0290(14) 0.0401(16) 0.0046(12) 0.0023(11) 0.0082(11)
O100 0.0258(11) 0.0598(14) 0.0190(10) 0.0009(9) 0.0014(9) 0.0024(10)

loop_
_atom_type_symbol
_atom_type_description
_atom_type_scat_dispersion_real
_atom_type_scat_dispersion_imag
_atom_type_scat_source
C C 0.0033 0.0016 'International Tables Vol C Tables 4.2.6.8 and 6.1.1.4'
H H 0.0000 0.0000 'International Tables Vol C Tables 4.2.6.8 and 6.1.1.4'
N N 0.0061 0.0033 'International Tables Vol C Tables 4.2.6.8 and 6.1.1.4'
O O 0.0106 0.0060 'International Tables Vol C Tables 4.2.6.8 and 6.1.1.4'

loop_
_geom_angle_atom_site_label_1
_geom_angle_atom_site_label_2
_geom_angle_atom_site_label_3
_geom_angle
_geom_angle_site_symmetry_1
_geom_angle_site_symmetry_3
_geom_angle_publ_flag
C1 O1 C4 105.9(2) . . ?
C8 O3 H3A 108(3) . . ?
C5 N1 N2 118.4(2) . . ?
C5 N1 H2A 121.4(19) . . ?
N2 N1 H2A 120.1(19) . . ?
C6 N2 N1 117.3(2) . . ?
C2 C1 O1 110.8(2) . . ?
C2 C1 H1 124.6 . . ?
O1 C1 H1 124.6 . . ?
C1 C2 C3 106.4(3) . . ?
C1 C2 H2 126.8 . . ?
C3 C2 H2 126.8 . . ?
C4 C3 C2 106.9(3) . . ?
C4 C3 H3 126.6 . . ?
C2 C3 H3 126.6 . . ?
C3 C4 O1 110.1(2) . . ?
C3 C4 C5 131.7(2) . . ?
O1 C4 C5 118.3(2) . . ?
O2 C5 N1 123.8(2) . . ?
O2 C5 C4 120.7(2) . . ?
N1 C5 C4 115.5(2) . . ?
N2 C6 C7 120.6(2) . . ?
N2 C6 H6 119.7 . . ?
C7 C6 H6 119.7 . . ?
C8 C7 C16 118.7(2) . . ?
C8 C7 C6 120.3(2) . . ?
C16 C7 C6 121.0(2) . . ?
O3 C8 C7 123.5(3) . . ?
O3 C8 C9 115.7(3) . . ?
C7 C8 C9 120.9(3) . . ?
C10 C9 C8 120.5(3) . . ?
C10 C9 H9 119.7 . . ?
C8 C9 H9 119.7 . . ?
C9 C10 C11 121.6(3) . . ?
C9 C10 H10 119.2 . . ?
C11 C10 H10 119.2 . . ?
C10 C11 C16 119.0(3) . . ?
C10 C11 C12 121.0(3) . . ?
C16 C11 C12 120.0(3) . . ?
C13 C12 C11 120.9(3) . . ?
C13 C12 H12 119.5 . . ?
C11 C12 H12 119.5 . . ?
C12 C13 C14 119.5(3) . . ?
C12 C13 H13 120.3 . . ?
C14 C13 H13 120.3 . . ?
C15 C14 C13 121.6(4) . . ?
C15 C14 H14 119.2 . . ?
C13 C14 H14 119.2 . . ?
C14 C15 C16 120.5(3) . . ?
C14 C15 H15 119.8 . . ?
C16 C15 H15 119.8 . . ?
C11 C16 C15 117.6(3) . . ?
C11 C16 C7 119.2(3) . . ?
C15 C16 C7 123.2(3) . . ?
H10A O100 H10B 108(4) . . ?

loop_
_geom_bond_atom_site_label_1
_geom_bond_atom_site_label_2
_geom_bond_distance
_geom_bond_site_symmetry_2
_geom_bond_publ_flag
O1 C1 1.364(3) . ?
O1 C4 1.372(3) . ?
O2 C5 1.241(3) . ?
O3 C8 1.351(4) . ?
O3 H3A 0.96(5) . ?
N1 C5 1.345(3) . ?
N1 N2 1.375(3) . ?
N1 H2A 0.91(3) . ?
N2 C6 1.282(3) . ?
C1 C2 1.342(4) . ?
C1 H1 0.9500 . ?
C2 C3 1.414(4) . ?
C2 H2 0.9500 . ?
C3 C4 1.346(4) . ?
C3 H3 0.9500 . ?
C4 C5 1.462(4) . ?
C6 C7 1.450(4) . ?
C6 H6 0.9500 . ?
C7 C8 1.392(4) . ?
C7 C16 1.446(4) . ?
C8 C9 1.409(4) . ?
C9 C10 1.349(5) . ?
C9 H9 0.9500 . ?
C10 C11 1.414(5) . ?
C10 H10 0.9500 . ?
C11 C16 1.418(4) . ?
C11 C12 1.419(4) . ?
C12 C13 1.358(6) . ?
C12 H12 0.9500 . ?
C13 C14 1.401(5) . ?
C13 H13 0.9500 . ?
C14 C15 1.371(5) . ?
C14 H14 0.9500 . ?
C15 C16 1.423(4) . ?
C15 H15 0.9500 . ?
O100 H10A 0.83(4) . ?
O100 H10B 0.78(4) . ?
